data_7151415
loop_
_publ_author_name
'Toyota, Shinji'
'Iida, Taku'
'Kunizane, Chinatsu'
'Tanifuji, Naoki'
'Yoshida, Yukihiro'

_publ_section_title
;
 Rotational isomerism involving an acetylenic carbon IV: synthesis and
 structure of bis(1,1';3',1''-terphenyl-2'-yl)ethynes: molecular design
 of sterically congested alkynes toward restricted rotation about
 acetylenic axis
;
_journal_coden_ASTM OBCRAK
_journal_issue 13
_journal_name_full 'Organic & Biomolecular Chemistry'
_journal_page_first 2298
_journal_page_last 2302
_journal_paper_doi 10.1039/b302016a
_journal_volume 1
_journal_year 2003
_chemical_formula_moiety 'C42 H34 '
_chemical_formula_sum 'C42 H34'
_chemical_formula_weight 538.73
_chemical_melting_point 226.0(10)
_space_group_IT_number 14
_symmetry_cell_setting monoclinic
_symmetry_Int_Tables_number 14
_symmetry_space_group_name_Hall '-P 2yn'
_symmetry_space_group_name_H-M 'P 1 21/n 1'
_audit_creation_date 2003-05-08
_audit_creation_method 'by CrystalStructure v3.10'
_cell_angle_alpha 90
_cell_angle_beta 101.243(5)
_cell_angle_gamma 90
_cell_formula_units_Z 4
_cell_length_a 10.5516(6)
_cell_length_b 26.343(2)
_cell_length_c 11.8322(9)
_cell_measurement_reflns_used 2305
_cell_measurement_temperature 213.1
_cell_measurement_theta_max 25.0
_cell_measurement_theta_min 2.1
_cell_volume 3225.8(4)
_computing_cell_refinement PROCESS-AUTO
_computing_data_collection PROCESS-AUTO
_computing_data_reduction CrystalStructure
_computing_molecular_graphics ORTEPIII
_computing_publication_material 'CrystalStructure Ver. 3.10'
_computing_structure_refinement CRYSTALS
_computing_structure_solution SHELXS97
_diffrn_detector_area_resol_mean 10.00
_diffrn_measured_fraction_theta_full 0.8161
_diffrn_measured_fraction_theta_max 0.8171
_diffrn_measurement_device_type 'Rigaku RAXIS-IV'
_diffrn_measurement_method \w
_diffrn_radiation_type 'Mo K\a'
_diffrn_radiation_wavelength 0.7107
_diffrn_reflns_av_R_equivalents 0.020
_diffrn_reflns_limit_h_max 11
_diffrn_reflns_limit_h_min -12
_diffrn_reflns_limit_k_max 29
_diffrn_reflns_limit_k_min -34
_diffrn_reflns_limit_l_max 13
_diffrn_reflns_limit_l_min -15
_diffrn_reflns_number 10208
_diffrn_reflns_theta_full 27.50
_diffrn_reflns_theta_max 27.48
_exptl_absorpt_coefficient_mu 0.062
_exptl_absorpt_correction_T_max 1.05
_exptl_absorpt_correction_T_min 0.96
_exptl_absorpt_correction_type multi-scan
_exptl_absorpt_process_details
;
Higashi, T. (1995). Program for Absorption Correction.
Rigaku Corporation, Tokyo, Japan.
;
_exptl_crystal_colour colorless
_exptl_crystal_density_diffrn 1.109
_exptl_crystal_density_method 'not measured'
_exptl_crystal_description needle
_exptl_crystal_F_000 1144.00
_exptl_crystal_size_max 0.45
_exptl_crystal_size_mid 0.30
_exptl_crystal_size_min 0.20
_refine_diff_density_max 0.28
_refine_diff_density_min -0.21
_refine_ls_extinction_coef 455.4(8)
_refine_ls_extinction_method 'Larson (1970) Crystallographic Computing eq. 22'
_refine_ls_goodness_of_fit_ref 1.028
_refine_ls_hydrogen_treatment constr
_refine_ls_number_parameters 414
_refine_ls_number_reflns 6097
_refine_ls_R_factor_gt 0.0530
_refine_ls_shift/su_max 0.0000
_refine_ls_structure_factor_coef Fsqd
_refine_ls_weighting_details 'w = 1/[0.0016Fo^2^ + 1.0000\s^2^(Fo) + 0.5000]/(4Fo^2^)'
_refine_ls_weighting_scheme calc
_refine_ls_wR_factor_ref 0.1520
_reflns_number_gt 4149
_reflns_number_total 6120
_reflns_threshold_expression F^2^>2.0\s(F^2^)
_cod_data_source_file b302016a.txt
_cod_data_source_block test
_cod_depositor_comments
;
The following automatic conversions were performed:

'_chemical_melting_point' value '225-227' was changed to '226.0(10)'
- the average value was taken and precision was estimated.

Automatic conversion script
Id: cif_fix_values 1569 2011-02-09 13:29:24Z adriana 
;
_cod_original_cell_volume 3225.7(4)
_cod_original_formula_sum 'C42 H34 '
_cod_database_code 7151415

loop_
_symmetry_equiv_pos_as_xyz
x,y,z
-x,-y,-z
-x+1/2,y+1/2,-z+1/2
x+1/2,-y+1/2,z+1/2

loop_
_atom_site_label
_atom_site_type_symbol
_atom_site_fract_x
_atom_site_fract_y
_atom_site_fract_z
_atom_site_U_iso_or_equiv
_atom_site_adp_type
_atom_site_occupancy
_atom_site_symmetry_multiplicity
_atom_site_calc_flag
_atom_site_refinement_flags
_atom_site_disorder_assembly
_atom_site_disorder_group
C1 C 0.3920(1) 0.17564(7) 0.8823(2) 0.0542(6) Uani 1.00 1 d . . .
C2 C 0.3993(1) 0.14651(7) 0.9819(2) 0.0527(5) Uani 1.00 1 d . . .
C3 C 0.4561(2) 0.16568(8) 1.0894(2) 0.0643(6) Uani 1.00 1 d . . .
C4 C 0.5072(2) 0.21443(9) 1.1027(3) 0.0748(8) Uani 1.00 1 d . . .
C5 C 0.4979(2) 0.24357(9) 1.0053(3) 0.0844(9) Uani 1.00 1 d . . .
C6 C 0.4425(2) 0.22500(8) 0.8960(2) 0.0723(7) Uani 1.00 1 d . . .
C7 C 0.3396(2) 0.15558(7) 0.7650(2) 0.0533(6) Uani 1.00 1 d . . .
C8 C 0.2185(1) 0.13039(6) 0.7363(1) 0.0450(5) Uani 1.00 1 d . . .
C9 C 0.1740(2) 0.11255(7) 0.6227(2) 0.0550(6) Uani 1.00 1 d . . .
C10 C 0.2498(3) 0.1210(1) 0.5397(2) 0.0823(9) Uani 1.00 1 d . . .
C11 C 0.3671(3) 0.1457(1) 0.5680(3) 0.093(1) Uani 1.00 1 d . . .
C12 C 0.4114(2) 0.16230(9) 0.6788(2) 0.0785(8) Uani 1.00 1 d . . .
C13 C 0.0465(2) 0.08669(7) 0.5883(2) 0.0525(6) Uani 1.00 1 d . . .
C14 C 0.0115(2) 0.04584(7) 0.6510(2) 0.0544(6) Uani 1.00 1 d . . .
C15 C -0.1088(2) 0.02376(8) 0.6199(2) 0.0646(6) Uani 1.00 1 d . . .
C16 C -0.1978(2) 0.04086(8) 0.5258(2) 0.0719(7) Uani 1.00 1 d . . .
C17 C -0.1619(2) 0.08014(9) 0.4620(2) 0.0746(7) Uani 1.00 1 d . . .
C18 C -0.0415(2) 0.10273(8) 0.4924(2) 0.0673(7) Uani 1.00 1 d . . .
C19 C 0.5694(2) 0.2346(1) 1.2194(3) 0.114(1) Uani 1.00 1 d . . .
C20 C -0.3315(3) 0.0183(1) 0.4959(3) 0.117(1) Uani 1.00 1 d . . .
C21 C 0.1370(1) 0.12627(5) 0.8204(1) 0.0361(4) Uani 1.00 1 d . . .
C22 C 0.1656(2) 0.02431(7) 1.0244(2) 0.0537(6) Uani 1.00 1 d . . .
C23 C 0.2749(2) -0.00625(8) 1.0483(2) 0.0710(7) Uani 1.00 1 d . . .
C24 C 0.3715(2) 0.00261(9) 1.1428(2) 0.0770(8) Uani 1.00 1 d . . .
C25 C 0.3572(2) 0.04308(9) 1.2132(2) 0.0719(7) Uani 1.00 1 d . . .
C26 C 0.2478(2) 0.07348(8) 1.1914(2) 0.0577(6) Uani 1.00 1 d . . .
C27 C 0.1498(2) 0.06439(6) 1.0971(1) 0.0445(5) Uani 1.00 1 d . . .
C28 C 0.0290(1) 0.09516(7) 1.0774(1) 0.0454(5) Uani 1.00 1 d . . .
C29 C -0.0146(1) 0.12141(6) 0.9728(1) 0.0369(4) Uani 1.00 1 d . . .
C30 C -0.1318(1) 0.14930(6) 0.9567(1) 0.0423(5) Uani 1.00 1 d . . .
C31 C -0.1998(2) 0.15069(8) 1.0467(2) 0.0640(7) Uani 1.00 1 d . . .
C32 C -0.1553(2) 0.1260(1) 1.1495(2) 0.0807(8) Uani 1.00 1 d . . .
C33 C -0.0423(2) 0.09818(8) 1.1648(2) 0.0656(7) Uani 1.00 1 d . . .
C34 C -0.1825(1) 0.17846(6) 0.8500(1) 0.0406(5) Uani 1.00 1 d . . .
C35 C -0.1972(1) 0.15659(7) 0.7411(1) 0.0469(5) Uani 1.00 1 d . . .
C36 C -0.2520(2) 0.18404(8) 0.6439(2) 0.0573(6) Uani 1.00 1 d . . .
C37 C -0.2933(1) 0.23400(8) 0.6513(2) 0.0586(6) Uani 1.00 1 d . . .
C38 C -0.2769(2) 0.25567(8) 0.7593(2) 0.0625(6) Uani 1.00 1 d . . .
C39 C -0.2233(2) 0.22838(7) 0.8578(2) 0.0523(5) Uani 1.00 1 d . . .
C40 C 0.4901(3) -0.0319(1) 1.1688(3) 0.138(1) Uani 1.00 1 d . . .
C41 C -0.3562(2) 0.2632(1) 0.5452(2) 0.0934(9) Uani 1.00 1 d . . .
C42 C 0.0654(1) 0.12331(5) 0.8873(1) 0.0342(4) Uani 1.00 1 d . . .
H1 H 0.3649(1) 0.11307(7) 0.9759(2) 0.064(1) Uiso 1.00 1 c . . .
H2 H 0.4605(2) 0.14509(8) 1.1559(2) 0.078(1) Uiso 1.00 1 c . . .
H3 H 0.5300(2) 0.27735(9) 1.0122(3) 0.102(1) Uiso 1.00 1 c . . .
H4 H 0.4390(2) 0.24593(8) 0.8300(2) 0.089(1) Uiso 1.00 1 c . . .
H5 H 0.2200(3) 0.1093(1) 0.4632(2) 0.104(1) Uiso 1.00 1 c . . .
H6 H 0.4174(3) 0.1512(1) 0.5107(3) 0.121(2) Uiso 1.00 1 c . . .
H7 H 0.4928(2) 0.17887(9) 0.6973(2) 0.100(1) Uiso 1.00 1 c . . .
H8 H 0.0714(2) 0.03336(7) 0.7156(2) 0.065(1) Uiso 1.00 1 c . . .
H9 H -0.1300(2) -0.00417(8) 0.6634(2) 0.076(1) Uiso 1.00 1 c . . .
H10 H -0.2201(2) 0.09184(9) 0.3955(2) 0.086(1) Uiso 1.00 1 c . . .
H11 H -0.0175(2) 0.12942(8) 0.4468(2) 0.081(1) Uiso 1.00 1 c . . .
H12 H 0.6402(2) 0.2134(1) 1.2513(3) 0.135(2) Uiso 1.00 1 c . . .
H13 H 0.5993(2) 0.2682(1) 1.2129(3) 0.135(2) Uiso 1.00 1 c . . .
H14 H 0.5077(2) 0.2343(1) 1.2682(3) 0.135(2) Uiso 1.00 1 c . . .
H15 H -0.3937(3) 0.0441(1) 0.4992(3) 0.132(2) Uiso 1.00 1 c . . .
H16 H -0.3446(3) 0.0047(1) 0.4201(3) 0.132(2) Uiso 1.00 1 c . . .
H17 H -0.3403(3) -0.0079(1) 0.5489(3) 0.132(2) Uiso 1.00 1 c . . .
H18 H 0.1005(2) 0.01782(7) 0.9584(2) 0.064(1) Uiso 1.00 1 c . . .
H19 H 0.2840(2) -0.03366(8) 0.9984(2) 0.086(1) Uiso 1.00 1 c . . .
H20 H 0.4228(2) 0.05003(9) 1.2786(2) 0.084(1) Uiso 1.00 1 c . . .
H21 H 0.2396(2) 0.10118(8) 1.2409(2) 0.068(1) Uiso 1.00 1 c . . .
H22 H -0.2790(2) 0.16884(8) 1.0358(2) 0.080(1) Uiso 1.00 1 c . . .
H23 H -0.2027(2) 0.1284(1) 1.2098(2) 0.102(1) Uiso 1.00 1 c . . .
H24 H -0.0121(2) 0.08112(8) 1.2356(2) 0.081(1) Uiso 1.00 1 c . . .
H25 H -0.1695(1) 0.12264(7) 0.7339(1) 0.056(1) Uiso 1.00 1 c . . .
H26 H -0.2616(2) 0.16861(8) 0.5702(2) 0.068(1) Uiso 1.00 1 c . . .
H27 H -0.3031(2) 0.28986(8) 0.7661(2) 0.075(1) Uiso 1.00 1 c . . .
H28 H -0.2140(2) 0.24377(7) 0.9315(2) 0.064(1) Uiso 1.00 1 c . . .
H29 H 0.4932(3) -0.0474(1) 1.2417(3) 0.164(2) Uiso 1.00 1 c . . .
H30 H 0.4838(3) -0.0574(1) 1.1112(3) 0.164(2) Uiso 1.00 1 c . . .
H31 H 0.5664(3) -0.0126(1) 1.1703(3) 0.164(2) Uiso 1.00 1 c . . .
H32 H -0.3080(2) 0.2931(1) 0.5379(2) 0.111(1) Uiso 1.00 1 c . . .
H33 H -0.3586(2) 0.2424(1) 0.4792(2) 0.111(1) Uiso 1.00 1 c . . .
H34 H -0.4417(2) 0.2722(1) 0.5514(2) 0.110(1) Uiso 1.00 1 c . . .

loop_
_atom_site_aniso_label
_atom_site_aniso_U_11
_atom_site_aniso_U_22
_atom_site_aniso_U_33
_atom_site_aniso_U_12
_atom_site_aniso_U_13
_atom_site_aniso_U_23
C1 0.0322(8) 0.046(1) 0.089(2) -0.0012(7) 0.0250(9) -0.005(1)
C2 0.0380(8) 0.048(1) 0.075(1) -0.0042(7) 0.0186(8) -0.0108(9)
C3 0.0411(9) 0.070(1) 0.083(2) -0.0019(8) 0.0142(9) -0.020(1)
C4 0.037(1) 0.069(1) 0.118(2) -0.0002(9) 0.016(1) -0.037(1)
C5 0.045(1) 0.051(1) 0.159(3) -0.0100(9) 0.024(1) -0.033(2)
C6 0.048(1) 0.051(1) 0.123(2) -0.0039(8) 0.027(1) 0.001(1)
C7 0.0461(9) 0.048(1) 0.073(1) 0.0003(7) 0.0307(9) 0.0050(9)
C8 0.0466(9) 0.0423(9) 0.052(1) 0.0010(7) 0.0256(8) 0.0036(7)
C9 0.068(1) 0.057(1) 0.047(1) -0.0001(9) 0.0284(9) 0.0024(8)
C10 0.102(2) 0.096(2) 0.064(2) -0.008(1) 0.051(1) -0.000(1)
C11 0.101(2) 0.111(2) 0.090(2) -0.012(2) 0.072(2) 0.006(2)
C12 0.063(1) 0.082(2) 0.105(2) -0.009(1) 0.054(1) 0.009(1)
C13 0.070(1) 0.056(1) 0.036(1) -0.0016(8) 0.0199(9) -0.0026(8)
C14 0.068(1) 0.050(1) 0.043(1) 0.0006(8) 0.0078(9) 0.0019(8)
C15 0.081(1) 0.049(1) 0.059(1) -0.0114(9) 0.003(1) 0.0052(9)
C16 0.086(1) 0.062(1) 0.059(1) -0.010(1) -0.008(1) -0.002(1)
C17 0.102(2) 0.072(1) 0.041(1) -0.004(1) -0.007(1) 0.002(1)
C18 0.103(2) 0.064(1) 0.036(1) -0.008(1) 0.015(1) 0.0045(9)
C19 0.054(1) 0.128(2) 0.154(3) -0.007(1) 0.007(1) -0.081(2)
C20 0.106(2) 0.109(2) 0.114(2) -0.038(2) -0.036(2) 0.017(2)
C21 0.0344(7) 0.0365(8) 0.0389(9) -0.0007(6) 0.0106(6) 0.0010(6)
C22 0.057(1) 0.053(1) 0.051(1) 0.0057(8) 0.0109(9) -0.0014(8)
C23 0.085(1) 0.060(1) 0.070(2) 0.026(1) 0.020(1) -0.000(1)
C24 0.076(1) 0.081(2) 0.074(2) 0.039(1) 0.014(1) 0.015(1)
C25 0.064(1) 0.089(2) 0.057(1) 0.023(1) -0.002(1) 0.011(1)
C26 0.064(1) 0.062(1) 0.044(1) 0.0141(9) 0.0037(9) 0.0033(9)
C27 0.0491(9) 0.0471(9) 0.039(1) 0.0081(7) 0.0129(7) 0.0090(7)
C28 0.0474(9) 0.053(1) 0.038(1) 0.0086(7) 0.0146(7) 0.0055(7)
C29 0.0360(7) 0.0421(9) 0.0346(9) 0.0025(6) 0.0118(6) 0.0019(6)
C30 0.0377(8) 0.0485(9) 0.044(1) 0.0055(6) 0.0150(7) 0.0059(7)
C31 0.057(1) 0.083(1) 0.061(1) 0.027(1) 0.032(1) 0.018(1)
C32 0.086(2) 0.112(2) 0.058(1) 0.043(1) 0.048(1) 0.029(1)
C33 0.076(1) 0.083(1) 0.045(1) 0.028(1) 0.028(1) 0.020(1)
C34 0.0302(7) 0.0471(9) 0.047(1) 0.0028(6) 0.0128(7) 0.0097(7)
C35 0.0371(8) 0.055(1) 0.049(1) 0.0054(7) 0.0091(7) 0.0068(8)
C36 0.0413(9) 0.081(1) 0.049(1) 0.0027(8) 0.0064(8) 0.015(1)
C37 0.0318(8) 0.074(1) 0.070(2) 0.0015(8) 0.0093(8) 0.035(1)
C38 0.046(1) 0.050(1) 0.092(2) 0.0063(8) 0.015(1) 0.022(1)
C39 0.0458(9) 0.050(1) 0.063(1) 0.0050(7) 0.0133(8) 0.0056(9)
C40 0.128(3) 0.160(3) 0.122(3) 0.101(2) 0.013(2) 0.018(2)
C41 0.056(1) 0.118(2) 0.101(2) 0.004(1) 0.003(1) 0.064(2)
C42 0.0308(7) 0.0364(8) 0.0356(9) -0.0006(5) 0.0069(6) 0.0007(6)

loop_
_atom_type_symbol
_atom_type_description
_atom_type_scat_dispersion_real
_atom_type_scat_dispersion_imag
_atom_type_scat_source
C C 0.003 0.002
;
International Tables for Crystallography
(1992, Vol. C, Tables 4.2.6.8 and 6.1.1.4)
;
H H 0.000 0.000
;
International Tables for Crystallography
(1992, Vol. C, Table 6.1.1.4)
;

loop_
_geom_angle_atom_site_label_1
_geom_angle_site_symmetry_1
_geom_angle_atom_site_label_2
_geom_angle_site_symmetry_2
_geom_angle_atom_site_label_3
_geom_angle_site_symmetry_3
_geom_angle
_geom_angle_publ_flag
C2 . C1 . C6 . 117.1(2) yes
C2 . C1 . C7 . 122.79(16) yes
C6 . C1 . C7 . 120.05(19) yes
C1 . C2 . C3 . 121.01(18) yes
C1 . C2 . H1 . 119.3(2) no
C3 . C2 . H1 . 119.7(2) no
C2 . C3 . C4 . 121.8(2) yes
C2 . C3 . H2 . 119.6(2) no
C4 . C3 . H2 . 118.6(2) no
C3 . C4 . C5 . 117.3(2) yes
C3 . C4 . C19 . 121.3(3) yes
C5 . C4 . C19 . 121.4(2) yes
C4 . C5 . C6 . 121.9(2) yes
C4 . C5 . H3 . 119.1(3) no
C6 . C5 . H3 . 119.0(3) no
C1 . C6 . C5 . 120.8(2) yes
C1 . C6 . H4 . 119.3(3) no
C5 . C6 . H4 . 119.9(3) no
C1 . C7 . C8 . 122.84(14) yes
C1 . C7 . C12 . 118.74(17) yes
C8 . C7 . C12 . 118.41(19) yes
C7 . C8 . C9 . 119.90(15) yes
C7 . C8 . C21 . 120.00(16) yes
C9 . C8 . C21 . 119.95(14) yes
C8 . C9 . C10 . 118.98(18) yes
C8 . C9 . C13 . 121.70(14) yes
C10 . C9 . C13 . 119.29(18) yes
C9 . C10 . C11 . 120.9(2) yes
C9 . C10 . H5 . 119.2(3) no
C11 . C10 . H5 . 119.9(3) no
C10 . C11 . C12 . 120.25(19) yes
C10 . C11 . H6 . 119.9(3) no
C12 . C11 . H6 . 119.8(3) no
C7 . C12 . C11 . 121.6(2) yes
C7 . C12 . H7 . 119.0(3) no
C11 . C12 . H7 . 119.4(3) no
C9 . C13 . C14 . 121.64(18) yes
C9 . C13 . C18 . 120.60(17) yes
C14 . C13 . C18 . 117.76(18) yes
C13 . C14 . C15 . 120.52(18) yes
C13 . C14 . H8 . 119.3(2) no
C15 . C14 . H8 . 120.2(2) no
C14 . C15 . C16 . 121.49(19) yes
C14 . C15 . H9 . 118.9(2) no
C16 . C15 . H9 . 119.6(2) no
C15 . C16 . C17 . 118.0(2) yes
C15 . C16 . C20 . 121.2(2) yes
C17 . C16 . C20 . 120.8(2) yes
C16 . C17 . C18 . 121.1(2) yes
C16 . C17 . H10 . 119.7(3) no
C18 . C17 . H10 . 119.2(3) no
C13 . C18 . C17 . 121.03(19) yes
C13 . C18 . H11 . 118.8(2) no
C17 . C18 . H11 . 120.2(3) no
C4 . C19 . H12 . 109.0(3) no
C4 . C19 . H13 . 110.3(3) no
H12 . C19 . H13 . 109.5(4) no
C4 . C19 . H14 . 109.1(3) no
H12 . C19 . H14 . 109.5(4) no
H13 . C19 . H14 . 109.5(4) no
C16 . C20 . H15 . 109.4(3) no
C16 . C20 . H16 . 109.2(3) no
H15 . C20 . H16 . 109.5(4) no
C16 . C20 . H17 . 109.8(3) no
H15 . C20 . H17 . 109.5(4) no
H16 . C20 . H17 . 109.5(4) no
C8 . C21 . C42 . 177.61(16) yes
C23 . C22 . C27 . 120.53(19) yes
C23 . C22 . H18 . 120.1(2) no
C27 . C22 . H18 . 119.4(2) no
C22 . C23 . C24 . 121.3(2) yes
C22 . C23 . H19 . 119.6(3) no
C24 . C23 . H19 . 119.0(3) no
C23 . C24 . C25 . 118.03(18) yes
C23 . C24 . C40 . 120.6(2) yes
C25 . C24 . C40 . 121.4(2) yes
C24 . C25 . C26 . 121.3(2) yes
C24 . C25 . H20 . 119.5(3) no
C26 . C25 . H20 . 119.2(3) no
C25 . C26 . C27 . 120.87(19) yes
C25 . C26 . H21 . 120.1(2) no
C27 . C26 . H21 . 119.1(2) no
C22 . C27 . C26 . 117.91(16) yes
C22 . C27 . C28 . 121.14(16) yes
C26 . C27 . C28 . 120.89(16) yes
C27 . C28 . C29 . 121.75(13) yes
C27 . C28 . C33 . 118.89(15) yes
C29 . C28 . C33 . 119.37(15) yes
C28 . C29 . C30 . 119.82(13) yes
C28 . C29 . C42 . 119.74(13) yes
C30 . C29 . C42 . 120.22(14) yes
C29 . C30 . C31 . 118.40(15) yes
C29 . C30 . C34 . 122.79(13) yes
C31 . C30 . C34 . 118.77(14) yes
C30 . C31 . C32 . 121.58(16) yes
C30 . C31 . H22 . 118.7(2) no
C32 . C31 . H22 . 119.7(2) no
C31 . C32 . C33 . 120.14(17) yes
C31 . C32 . H23 . 119.5(3) no
C33 . C32 . H23 . 120.3(3) no
C28 . C33 . C32 . 120.66(18) yes
C28 . C33 . H24 . 119.5(2) no
C32 . C33 . H24 . 119.9(2) no
C30 . C34 . C35 . 121.97(15) yes
C30 . C34 . C39 . 119.79(16) yes
C35 . C34 . C39 . 118.15(16) yes
C34 . C35 . C36 . 120.34(17) yes
C34 . C35 . H25 . 119.4(2) no
C36 . C35 . H25 . 120.2(2) no
C35 . C36 . C37 . 121.73(19) yes
C35 . C36 . H26 . 119.4(2) no
C37 . C36 . H26 . 118.8(2) no
C36 . C37 . C38 . 117.64(17) yes
C36 . C37 . C41 . 121.4(2) yes
C38 . C37 . C41 . 121.0(2) yes
C37 . C38 . C39 . 121.28(18) yes
C37 . C38 . H27 . 119.0(2) no
C39 . C38 . H27 . 119.7(2) no
C34 . C39 . C38 . 120.84(18) yes
C34 . C39 . H28 . 119.1(2) no
C38 . C39 . H28 . 120.1(2) no
C24 . C40 . H29 . 108.6(4) no
C24 . C40 . H30 . 109.7(4) no
H29 . C40 . H30 . 109.5(4) no
C24 . C40 . H31 . 110.1(4) no
H29 . C40 . H31 . 109.5(4) no
H30 . C40 . H31 . 109.5(4) no
C37 . C41 . H32 . 109.9(3) no
C37 . C41 . H33 . 109.0(3) no
H32 . C41 . H33 . 109.5(3) no
C37 . C41 . H34 . 109.5(3) no
H32 . C41 . H34 . 109.5(3) no
H33 . C41 . H34 . 109.5(3) no
C21 . C42 . C29 . 176.46(15) yes

loop_
_geom_bond_atom_site_label_1
_geom_bond_site_symmetry_1
_geom_bond_atom_site_label_2
_geom_bond_site_symmetry_2
_geom_bond_distance
_geom_bond_publ_flag
C1 . C2 . 1.396(3) yes
C1 . C6 . 1.402(3) yes
C1 . C7 . 1.487(3) yes
C2 . C3 . 1.391(3) yes
C2 . H1 . 0.950(3) no
C3 . C4 . 1.390(3) yes
C3 . H2 . 0.950(3) no
C4 . C5 . 1.372(3) yes
C4 . C19 . 1.505(3) yes
C5 . C6 . 1.400(3) yes
C5 . H3 . 0.950(3) no
C6 . H4 . 0.950(4) no
C7 . C8 . 1.421(2) yes
C7 . C12 . 1.395(3) yes
C8 . C9 . 1.414(3) yes
C8 . C21 . 1.440(2) yes
C9 . C10 . 1.400(2) yes
C9 . C13 . 1.492(3) yes
C10 . C11 . 1.379(4) yes
C10 . H5 . 0.950(4) no
C11 . C12 . 1.376(3) yes
C11 . H6 . 0.950(4) no
C12 . H7 . 0.950(3) no
C13 . C14 . 1.398(2) yes
C13 . C18 . 1.385(3) yes
C14 . C15 . 1.379(3) yes
C14 . H8 . 0.950(3) no
C15 . C16 . 1.384(3) yes
C15 . H9 . 0.950(3) no
C16 . C17 . 1.377(3) yes
C16 . C20 . 1.508(3) yes
C17 . C18 . 1.386(3) yes
C17 . H10 . 0.950(4) no
C18 . H11 . 0.950(3) no
C19 . H12 . 0.950(4) no
C19 . H13 . 0.950(4) no
C19 . H14 . 0.950(3) no
C20 . H15 . 0.950(4) no
C20 . H16 . 0.950(5) no
C20 . H17 . 0.950(4) no
C21 . C42 . 1.199(2) yes
C22 . C23 . 1.390(3) yes
C22 . C27 . 1.392(2) yes
C22 . H18 . 0.950(4) no
C23 . C24 . 1.378(3) yes
C23 . H19 . 0.950(3) no
C24 . C25 . 1.379(3) yes
C24 . C40 . 1.529(3) yes
C25 . C26 . 1.387(3) yes
C25 . H20 . 0.950(4) no
C26 . C27 . 1.386(2) yes
C26 . H21 . 0.950(3) no
C27 . C28 . 1.490(2) yes
C28 . C29 . 1.414(2) yes
C28 . C33 . 1.395(2) yes
C29 . C30 . 1.418(2) yes
C29 . C42 . 1.4396(19) yes
C30 . C31 . 1.395(2) yes
C30 . C34 . 1.486(2) yes
C31 . C32 . 1.379(3) yes
C31 . H22 . 0.950(3) no
C32 . C33 . 1.382(3) yes
C32 . H23 . 0.950(3) no
C33 . H24 . 0.950(3) no
C34 . C35 . 1.392(2) yes
C34 . C39 . 1.393(2) yes
C35 . C36 . 1.385(2) yes
C35 . H25 . 0.950(3) no
C36 . C37 . 1.394(3) yes
C36 . H26 . 0.950(3) no
C37 . C38 . 1.380(3) yes
C37 . C41 . 1.511(3) yes
C38 . C39 . 1.392(3) yes
C38 . H27 . 0.950(3) no
C39 . H28 . 0.950(3) no
C40 . H29 . 0.950(5) no
C40 . H30 . 0.950(5) no
C40 . H31 . 0.950(5) no
C41 . H32 . 0.950(4) no
C41 . H33 . 0.950(4) no
C41 . H34 . 0.950(3) no
C22 . H18 . 0.95001(7) no
C5 . H3 . 0.94991(7) no
C34 . C35 . 1.392(2) yes
C35 . C36 . 1.385(2) yes
C35 . H25 . 0.94992(7) no
C10 . H5 . 0.94998(7) no
C15 . C16 . 1.384(3) yes
H15 . H16 . 1.55135(8) no
C16 . C17 . 1.377(3) yes
C26 . C27 . 1.386(2) yes
C36 . C37 . 1.394(3) yes
H16 . H17 . 1.55131(11) no
C14 . C15 . 1.379(3) yes
C20 . H17 . 0.94991(5) no
C21 . C42 . 1.199(2) yes
C24 . C40 . 1.529(3) yes
C29 . C42 . 1.4396(19) yes
C40 . H29 . 0.95000(6) no
C41 . H32 . 0.95008(6) no
C8 . C9 . 1.414(3) yes
C19 . H12 . 0.94996(5) no
C28 . C33 . 1.395(2) yes
C29 . C30 . 1.418(2) yes
C32 . C33 . 1.382(3) yes
C37 . C41 . 1.511(3) yes
C41 . H34 . 0.95001(5) no
C21 . C42 . 1.199(2) yes
H12 . H13 . 1.55121(12) no
C19 . H14 . 0.95004(6) no
C41 . H33 . 0.94989(6) no
C41 . H34 . 0.95001(5) no

loop_
_geom_contact_atom_site_label_1
_geom_contact_site_symmetry_1
_geom_contact_atom_site_label_2
_geom_contact_site_symmetry_2
_geom_contact_distance
_geom_contact_publ_flag
C1 . C2 . 1.396(3) yes
C1 . C6 . 1.402(3) yes
C1 . C7 . 1.487(3) yes
C2 . C3 . 1.391(3) yes
C2 . H1 . 0.950(3) no
C3 . C4 . 1.390(3) yes
C3 . H2 . 0.950(3) no
C4 . C5 . 1.372(3) yes
C4 . C19 . 1.505(3) yes
C5 . C6 . 1.400(3) yes
C5 . H3 . 0.950(3) no
C6 . H4 . 0.950(4) no
C7 . C8 . 1.421(2) yes
C7 . C12 . 1.395(3) yes
C8 . C9 . 1.414(3) yes
C8 . C21 . 1.440(2) yes
C9 . C10 . 1.400(2) yes
C9 . C13 . 1.492(3) yes
C10 . C11 . 1.379(4) yes
C10 . H5 . 0.950(4) no
C11 . C12 . 1.376(3) yes
C11 . H6 . 0.950(4) no
C12 . H7 . 0.950(3) no
C13 . C14 . 1.398(2) yes
C13 . C18 . 1.385(3) yes
C14 . C15 . 1.379(3) yes
C14 . H8 . 0.950(3) no
C15 . C16 . 1.384(3) yes
C15 . H9 . 0.950(3) no
C16 . C17 . 1.377(3) yes
C16 . C20 . 1.508(3) yes
C17 . C18 . 1.386(3) yes
C17 . H10 . 0.950(4) no
C18 . H11 . 0.950(3) no
C19 . H12 . 0.950(4) no
C19 . H13 . 0.950(4) no
C19 . H14 . 0.950(3) no
C20 . H15 . 0.950(4) no
C20 . H16 . 0.950(5) no
C20 . H17 . 0.950(4) no
C21 . C42 . 1.199(2) yes
C22 . C23 . 1.390(3) yes
C22 . C27 . 1.392(2) yes
C22 . H18 . 0.950(4) no
C23 . C24 . 1.378(3) yes
C23 . H19 . 0.950(3) no
C24 . C25 . 1.379(3) yes
C24 . C40 . 1.529(3) yes
C25 . C26 . 1.387(3) yes
C25 . H20 . 0.950(4) no
C26 . C27 . 1.386(2) yes
C26 . H21 . 0.950(3) no
C27 . C28 . 1.490(2) yes
C28 . C29 . 1.414(2) yes
C28 . C33 . 1.395(2) yes
C29 . C30 . 1.418(2) yes
C29 . C42 . 1.4396(19) yes
C30 . C31 . 1.395(2) yes
C30 . C34 . 1.486(2) yes
C31 . C32 . 1.379(3) yes
C31 . H22 . 0.950(3) no
C32 . C33 . 1.382(3) yes
C32 . H23 . 0.950(3) no
C33 . H24 . 0.950(3) no
C34 . C35 . 1.392(2) yes
C34 . C39 . 1.393(2) yes
C35 . C36 . 1.385(2) yes
C35 . H25 . 0.950(3) no
C36 . C37 . 1.394(3) yes
C36 . H26 . 0.950(3) no
C37 . C38 . 1.380(3) yes
C37 . C41 . 1.511(3) yes
C38 . C39 . 1.392(3) yes
C38 . H27 . 0.950(3) no
C39 . H28 . 0.950(3) no
C40 . H29 . 0.950(5) no
C40 . H30 . 0.950(5) no
C40 . H31 . 0.950(5) no
C41 . H32 . 0.950(4) no
C41 . H33 . 0.950(4) no
C41 . H34 . 0.950(3) no

loop_
_geom_torsion_atom_site_label_1
_geom_torsion_site_symmetry_1
_geom_torsion_atom_site_label_2
_geom_torsion_site_symmetry_2
_geom_torsion_atom_site_label_3
_geom_torsion_site_symmetry_3
_geom_torsion_atom_site_label_4
_geom_torsion_site_symmetry_4
_geom_torsion
_geom_torsion_publ_flag
C6 . C1 . C2 . C3 . -1.0(3) yes
C7 . C1 . C2 . C3 . 176.1(2) yes
C2 . C1 . C6 . C5 . 0.3(3) yes
C7 . C1 . C6 . C5 . -176.8(2) yes
C2 . C1 . C7 . C8 . 50.4(3) yes
C2 . C1 . C7 . C12 . -130.4(2) yes
C6 . C1 . C7 . C8 . -132.6(2) yes
C6 . C1 . C7 . C12 . 46.5(3) yes
C1 . C2 . C3 . C4 . 0.4(3) yes
C2 . C3 . C4 . C5 . 0.9(3) yes
C2 . C3 . C4 . C19 . -179.5(2) yes
C3 . C4 . C5 . C6 . -1.6(3) yes
C19 . C4 . C5 . C6 . 178.8(2) yes
C4 . C5 . C6 . C1 . 1.1(4) yes
C1 . C7 . C8 . C9 . 179.6(2) yes
C1 . C7 . C8 . C21 . 4.0(3) yes
C12 . C7 . C8 . C9 . 0.4(3) yes
C12 . C7 . C8 . C21 . -175.1(2) yes
C1 . C7 . C12 . C11 . -178.5(2) yes
C8 . C7 . C12 . C11 . 0.6(3) yes
C7 . C8 . C9 . C10 . -1.2(3) yes
C7 . C8 . C9 . C13 . -178.9(2) yes
C21 . C8 . C9 . C10 . 174.3(2) yes
C21 . C8 . C9 . C13 . -3.4(2) yes
C8 . C9 . C10 . C11 . 1.0(3) yes
C13 . C9 . C10 . C11 . 178.8(2) yes
C8 . C9 . C13 . C14 . -51.5(3) yes
C8 . C9 . C13 . C18 . 128.4(2) yes
C10 . C9 . C13 . C14 . 130.8(2) yes
C10 . C9 . C13 . C18 . -49.3(3) yes
C9 . C10 . C11 . C12 . 0.1(4) yes
C10 . C11 . C12 . C7 . -0.9(4) yes
C9 . C13 . C14 . C15 . 177.7(2) yes
C18 . C13 . C14 . C15 . -2.3(3) yes
C9 . C13 . C18 . C17 . -177.7(2) yes
C14 . C13 . C18 . C17 . 2.2(3) yes
C13 . C14 . C15 . C16 . 0.5(3) yes
C14 . C15 . C16 . C17 . 1.4(3) yes
C14 . C15 . C16 . C20 . -176.8(2) yes
C15 . C16 . C17 . C18 . -1.5(3) yes
C20 . C16 . C17 . C18 . 176.8(2) yes
C16 . C17 . C18 . C13 . -0.4(3) yes
C27 . C22 . C23 . C24 . -1.1(3) yes
C23 . C22 . C27 . C26 . 1.7(3) yes
C23 . C22 . C27 . C28 . -175.6(2) yes
C22 . C23 . C24 . C25 . -0.4(3) yes
C22 . C23 . C24 . C40 . 179.1(2) yes
C23 . C24 . C25 . C26 . 1.3(3) yes
C40 . C24 . C25 . C26 . -178.2(3) yes
C24 . C25 . C26 . C27 . -0.7(3) yes
C25 . C26 . C27 . C22 . -0.8(3) yes
C25 . C26 . C27 . C28 . 176.5(2) yes
C22 . C27 . C28 . C29 . -58.2(3) yes
C22 . C27 . C28 . C33 . 122.1(2) yes
C26 . C27 . C28 . C29 . 124.6(2) yes
C26 . C27 . C28 . C33 . -55.1(3) yes
C27 . C28 . C29 . C30 . 178.6(1) yes
C27 . C28 . C29 . C42 . -6.8(2) yes
C33 . C28 . C29 . C30 . -1.7(3) yes
C33 . C28 . C29 . C42 . 172.9(2) yes
C27 . C28 . C33 . C32 . -179.5(2) yes
C29 . C28 . C33 . C32 . 0.8(3) yes
C28 . C29 . C30 . C31 . 1.2(2) yes
C28 . C29 . C30 . C34 . 179.0(2) yes
C42 . C29 . C30 . C31 . -173.4(2) yes
C42 . C29 . C30 . C34 . 4.4(2) yes
C29 . C30 . C31 . C32 . 0.3(3) yes
C34 . C30 . C31 . C32 . -177.6(2) yes
C29 . C30 . C34 . C35 . 51.9(2) yes
C29 . C30 . C34 . C39 . -131.6(2) yes
C31 . C30 . C34 . C35 . -130.3(2) yes
C31 . C30 . C34 . C39 . 46.2(3) yes
C30 . C31 . C32 . C33 . -1.3(3) yes
C31 . C32 . C33 . C28 . 0.7(3) yes
C30 . C34 . C35 . C36 . 176.1(2) yes
C39 . C34 . C35 . C36 . -0.4(3) yes
C30 . C34 . C39 . C38 . -176.9(2) yes
C35 . C34 . C39 . C38 . -0.3(3) yes
C34 . C35 . C36 . C37 . 0.4(3) yes
C35 . C36 . C37 . C38 . 0.4(3) yes
C35 . C36 . C37 . C41 . -178.4(2) yes
C36 . C37 . C38 . C39 . -1.2(3) yes
C41 . C37 . C38 . C39 . 177.6(2) yes
C37 . C38 . C39 . C34 . 1.1(3) yes

loop_
_cod_changelog_entry_id
_cod_changelog_entry_author
_cod_changelog_entry_date
_cod_changelog_entry_text
1 'Vaitkus, Antanas' 2022-05-09T05:18:00+03:00 'Updated bibliographic information.'
2 'Vaitkus, Antanas' 2022-05-09T05:20:00+03:00
;
 Replaced the '&#x0080;' sequence with a backslash symbol ('\')
 in multiple data values.
;

loop_
_cod_related_entry_id
_cod_related_entry_database
_cod_related_entry_code
1 ChemSpider 9224971
